data_2000265
loop_
_publ_author_name
'Lis, T.'
'Kuczek, M.'

_publ_section_title
;
 Structure of calcium bis(phosphoenolpyruvate) dihydrate
;
_journal_issue 8
_journal_name_full 'Acta Crystallographica Section C'
_journal_page_first 1598
_journal_page_last 1600
_journal_paper_doi 10.1107/S0108270191001531
_journal_volume 47
_journal_year 1991
_chemical_formula_sum 'C6 H12 Ca O14 P2'
_space_group_crystal_system triclinic
_space_group_IT_number 2
_space_group_name_Hall '-P 1'
_space_group_name_H-M_alt 'P -1'
_cell_angle_alpha 83.00(8)
_cell_angle_beta 85.73(6)
_cell_angle_gamma 85.18(7)
_cell_formula_units_Z 1
_cell_length_a 5.424(4)
_cell_length_b 5.594(6)
_cell_length_c 12.078(9)
_cell_volume 361.7(5)
_diffrn_radiation_type mo
_diffrn_radiation_wavelength 0.71069
_exptl_absorpt_coefficient_mu .72
_exptl_crystal_density_diffrn 1.883(4)
_exptl_crystal_density_meas 1.87
_exptl_crystal_F_000 210
_cod_data_source_file mu0223.cif
_cod_data_source_block mu0223a
_cod_depositor_comments
;
 Updating space group information and adding the symmetry operation list.

 Antanas Vaitkus,
 2018-06-14
;
_cod_original_cell_volume 361.7(6)
_cod_original_sg_symbol_H-M P-1
_cod_original_formula_sum 'C6 H12 O14 P2 Ca1'
_cod_database_code 2000265

loop_
_space_group_symop_id
_space_group_symop_operation_xyz
1 x,y,z
2 -x,-y,-z

loop_
_atom_site_label
_atom_site_fract_x
_atom_site_fract_y
_atom_site_fract_z
_atom_site_U_iso_or_equiv
Ca .5 .5 .5 .0188(3)
P .24315(16) 1.03580(12) .35311(6) .0182(2)
O(1) -.0135(5) 1.1276(4) .30442(19) .0282(6)
O(2) .2244(5) .7810(4) .40641(17) .0231(6)
O(3) .3353(5) 1.2164(4) .41623(17) .0271(6)
O(4) .4263(5) 1.0010(4) .24356(18) .0287(6)
O(5) .7995(6) .8843(4) .1033(2) .0428(7)
O(6) .8413(6) 1.2707(5) .0363(2) .0484(7)
O(7) .8150(5) .5832(4) .34696(18) .0256(5)
C(1) .7332(7) 1.1019(6) .1002(3) .0299(8)
C(2) .5189(7) 1.1899(6) .1722(3) .0267(7)
C(3) .4330(8) 1.4187(6) .1644(3) .0345(9)
H(1) -.098(10) 1.274(6) .329(5) .11(2)
H(6) .981(7) 1.198(9) -.006(5) .12(2)
H(3) .267(4) 1.484(7) .210(3) .051(12)
H(31) .534(6) 1.541(5) .105(3) .032(10)
H(7) .762(9) .668(7) .277(2) .072(15)
H(71) .931(7) .656(8) .388(4) .080(17)
